data_7032208
loop_
_publ_author_name
'Fang, Y. N.'
'Ritter, Clemens'
'White, T. J.'

_publ_section_title
;
 Crystal chemical characteristics of ellestadite-type apatite:
 implications for toxic metal immobilization.
;
_journal_issue 42
_journal_name_full 'Dalton transactions (Cambridge, England : 2003)'
_journal_page_first 16031
_journal_page_last 16043
_journal_paper_doi 10.1039/c4dt02088j
_journal_volume 43
_journal_year 2014
_chemical_formula_sum 'Ca9.84 Cl1.67 O24 P1.2 S2.4 Si2.4'
_chemical_formula_weight 1018.95
_chemical_name_common ellestadite
_chemical_name_systematic
;
ellestadite
;
_space_group_IT_number 176
_symmetry_cell_setting hexagonal
_symmetry_Int_Tables_number 176
_symmetry_space_group_name_Hall '-P 6c'
_symmetry_space_group_name_H-M 'P 63/m'
_cell_angle_alpha 90
_cell_angle_beta 90
_cell_angle_gamma 120
_cell_formula_units_Z 1
_cell_length_a 9.6622(3)
_cell_length_b 9.6622(3)
_cell_length_c 6.8438(2)
_cell_measurement_reflns_used 590
_cell_measurement_temperature 298
_cell_volume 553.32(3)
_computing_cell_refinement 'TOPAS (Bruker, 2005)'
_computing_molecular_graphics 'Diamond 3.2 (K. Brandenburg, 2011)'
_computing_publication_material 'TOPAS (Bruker, 2005)'
_computing_structure_refinement 'TOPAS (Bruker, 2005)'
_computing_structure_solution 'TOPAS (Bruker, 2005)'
_diffrn_ambient_temperature 298
_diffrn_detector '3He detector'
_diffrn_measurement_device_type 'ILL high resolution D1A diffractometer'
_diffrn_radiation_monochromator Ge
_diffrn_radiation_type neutron
_diffrn_radiation_wavelength 1.38994
_diffrn_reflns_limit_h_max 10
_diffrn_reflns_limit_h_min 0
_diffrn_reflns_limit_k_max 11
_diffrn_reflns_limit_k_min 0
_diffrn_reflns_limit_l_max 9
_diffrn_reflns_limit_l_min 0
_exptl_crystal_colour blue
_exptl_crystal_density_diffrn 3.058
_exptl_crystal_density_method 'not measured'
_exptl_crystal_F_000 222.49
_pd_meas_2theta_range_inc 0.05
_pd_meas_2theta_range_max 150
_pd_meas_2theta_range_min 0
_pd_meas_number_of_points 3667
_pd_meas_scan_method fixed
_pd_prep_pressure 101.325
_pd_prep_temperature 1223
_pd_proc_2theta_range_max 150
_pd_proc_2theta_range_min 10
_pd_proc_info_excluded_regions '0.0 to 10 degrees unreliable due to background'
_pd_proc_ls_prof_R_factor 0.036
_pd_proc_ls_prof_wR_factor 0.047
_pd_proc_wavelength 1.38994
_pd_spec_mounting ' packed powder in vanadium can'
_pd_spec_mount_mode reflection
_pd_spec_shape cylinder
_refine_ls_goodness_of_fit_all 0.59
_refine_ls_matrix_type full
_refine_ls_number_constraints 3
_refine_ls_number_parameters 33
_refine_ls_number_restraints 1
_refine_ls_R_I_factor 0.028
_refine_ls_weighting_scheme sigma
_cod_data_source_file c4dt02088j2.cif
_cod_data_source_block Ca9.84(SiO4)2.4(PO4)1.2(SO4)2.4Cl1.67
_cod_depositor_comments 'Adding full bibliography for 7032207--7032212.cif.'
_cod_original_cell_volume 553.32(4)
_cod_database_code 7032208

loop_
_symmetry_equiv_pos_site_id
_symmetry_equiv_pos_as_xyz
1 x,y,z
2 -y,x-y,z
3 -x+y,-x,z
4 -x,-y,z+1/2
5 y,-x+y,z+1/2
6 x-y,x,z+1/2
7 -x,-y,-z
8 y,-x+y,-z
9 x-y,x,-z
10 x,y,-z+1/2
11 -y,x-y,-z+1/2
12 -x+y,-x,-z+1/2

loop_
_atom_site_label
_atom_site_type_symbol
_atom_site_symmetry_multiplicity
_atom_site_Wyckoff_symbol
_atom_site_fract_x
_atom_site_fract_y
_atom_site_fract_z
_atom_site_occupancy
_atom_site_B_iso_or_equiv
Ca1 Ca 4 f 0.3333333 0.6666667 -0.00275(89) 0.9958(69) 1.909(49)
Ca2 Ca 6 h 0.25959(61) -0.00089(71) 0.25 0.9754(44) 1.909(49)
S1 S 6 h 0.40440(34) 0.37397(33) 0.25 0.399(12) 2.147(31)
Si1 Si 6 h 0.40440(34) 0.37397(33) 0.25 0.399(12) 2.147(31)
P1 P 6 h 0.40440(34) 0.37397(33) 0.25 0.202(25) 2.147(31)
O1 O 6 h 0.33793(33) 0.48938(32) 0.25 1 2.147(31)
O2 O 6 h 0.58954(36) 0.46753(46) 0.25 1 2.147(31)
O3 O 12 i 0.35353(32) 0.26670(26) 0.06674(31) 1 2.147(31)
Cl1 Cl 4 e 0 0 0.42900(88) 0.418(19) 1.909(49)

loop_
_atom_type_symbol
_atom_type_scat_length_neutron
_atom_type_scat_source
Ca 4.700 International_Tables_Vol_C
Cl 9.577 International_Tables_Vol_C
P 5.130 International_Tables_Vol_C
O 5.803 International_Tables_Vol_C
S 2.847 International_Tables_Vol_C
Si 4.149 International_Tables_Vol_C

loop_
_geom_angle_atom_site_label_1
_geom_angle_atom_site_label_2
_geom_angle_atom_site_label_3
_geom_angle
_geom_angle_site_symmetry_3
O1 S1 O2 110.8(2) .
O1 S1 O3 112.2(2) .
O2 S1 O3 106.2(2) .
O3 S1 O3 108.8(2) 10_555
O1 Si1 O2 110.8(2) .
O1 Si1 O3 112.2(2) .
O2 Si1 O3 106.2(2) .
O3 Si1 O3 108.8(2) 10_555
O1 P1 O2 110.8(2) .
O1 P1 O3 112.2(2) .
O2 P1 O3 106.2(2) .
O3 P1 O3 108.8(2) 10_555

loop_
_geom_bond_atom_site_label_1
_geom_bond_atom_site_label_2
_geom_bond_distance
_geom_bond_site_symmetry_2
Ca1 O1 2.450(2) .
Ca1 O1 2.450(2) 2_665
Ca1 O1 2.450(2) 3_565
Ca1 O2 2.463(5) 4_664
Ca1 O2 2.463(5) 5_564
Ca1 O2 2.463(5) 6_554
Ca1 O3 2.795(3) 7_665
Ca1 O3 2.795(3) 8_565
Ca1 O3 2.795(3) 9_555
Ca2 O2 2.287(4) 2_655
Ca2 O3 2.595(6) .
Ca2 O3 2.335(4) 5_555
Ca2 O3 2.335(4) 8_555
Ca2 O3 2.595(6) 10_555
S1 O1 1.540(5) .
S1 O2 1.549(4) .
S1 O3 1.542(3) .
S1 O3 1.542(3) 10_555
Si1 O1 1.540(5) .
Si1 O2 1.549(4) .
Si1 O3 1.542(3) .
Si1 O3 1.542(3) 10_555
P1 O1 1.540(5) .
P1 O2 1.549(4) .
P1 O3 1.542(3) .
P1 O3 1.542(3) 10_555
Cl1 Ca2 2.795(7) .
Cl1 Ca2 2.795(7) 2_555
Cl1 Ca2 2.795(7) 3_555
